data_7051926
loop_
_publ_author_name
'Bhogala, Balakrishna R.'
'Nangia, Ashwini'

_publ_section_title
;
 Ternary and quaternary co-crystals of
 1,3-cis,5-cis-cyclohexanetricarboxylic acid and
 4,4&#x2032;-bipyridines
;
_journal_issue 5
_journal_name_full 'New Journal of Chemistry'
_journal_page_first 800
_journal_paper_doi 10.1039/b800293b
_journal_volume 32
_journal_year 2008
_chemical_formula_moiety 2(C9H12O6),(C14H16N2),2(C12H12N2),(C7H8O)
_chemical_formula_sum 'C63 H72 N6 O13'
_chemical_formula_weight 1121.27
_chemical_name_systematic
;
cis,cis-1,3,5-cyclohexanetricarboxylic acid
- 1,2-bis(4-pyridyl)ethane - 1,4-bis(4-pyridyl)butane - anisole
;
_space_group_IT_number 2
_symmetry_cell_setting triclinic
_symmetry_space_group_name_Hall '-P 1'
_symmetry_space_group_name_H-M 'P -1'
_atom_sites_solution_hydrogens geom
_atom_sites_solution_primary direct
_atom_sites_solution_secondary difmap
_audit_creation_method SHELXL-97
_cell_angle_alpha 85.7580(10)
_cell_angle_beta 83.8170(10)
_cell_angle_gamma 81.5740(10)
_cell_formula_units_Z 1
_cell_length_a 5.7484(5)
_cell_length_b 14.1360(12)
_cell_length_c 18.1188(15)
_cell_measurement_reflns_used 3745
_cell_measurement_temperature 100(2)
_cell_measurement_theta_max 28.08
_cell_measurement_theta_min 2.62
_cell_volume 1445.4(2)
_computing_cell_refinement 'Bruker SMART'
_computing_data_collection 'Bruker SMART'
_computing_data_reduction 'Bruker SAINT'
_computing_structure_refinement 'SHELXL-97 (Sheldrick, 1997)'
_computing_structure_solution 'SHELXS-97 (Sheldrick, 1990)'
_diffrn_ambient_temperature 100(2)
_diffrn_measured_fraction_theta_full 0.997
_diffrn_measured_fraction_theta_max 0.997
_diffrn_measurement_device_type 'CCD area detector'
_diffrn_measurement_method 'phi and omega scans'
_diffrn_radiation_monochromator graphite
_diffrn_radiation_source 'fine-focus sealed tube'
_diffrn_radiation_type MoK\a
_diffrn_radiation_wavelength 0.71073
_diffrn_reflns_av_R_equivalents 0.0204
_diffrn_reflns_av_sigmaI/netI 0.0331
_diffrn_reflns_limit_h_max 7
_diffrn_reflns_limit_h_min -7
_diffrn_reflns_limit_k_max 17
_diffrn_reflns_limit_k_min -17
_diffrn_reflns_limit_l_max 21
_diffrn_reflns_limit_l_min -22
_diffrn_reflns_number 9842
_diffrn_reflns_theta_full 25.67
_diffrn_reflns_theta_max 25.67
_diffrn_reflns_theta_min 1.46
_exptl_absorpt_coefficient_mu 0.091
_exptl_absorpt_correction_T_max 0.9839
_exptl_absorpt_correction_T_min 0.9707
_exptl_absorpt_correction_type multi-scan
_exptl_absorpt_process_details 'SADABS -Bruker Nonius area detector scaling and absorption correction - V2.10'
_exptl_crystal_colour colorless
_exptl_crystal_density_diffrn 1.288
_exptl_crystal_density_method 'not measured'
_exptl_crystal_description block
_exptl_crystal_F_000 596
_exptl_crystal_size_max 0.33
_exptl_crystal_size_mid 0.22
_exptl_crystal_size_min 0.18
_refine_diff_density_max 0.309
_refine_diff_density_min -0.210
_refine_diff_density_rms 0.044
_refine_ls_extinction_method none
_refine_ls_goodness_of_fit_ref 1.033
_refine_ls_hydrogen_treatment mixed
_refine_ls_matrix_type full
_refine_ls_number_parameters 418
_refine_ls_number_reflns 5434
_refine_ls_number_restraints 5
_refine_ls_restrained_S_all 1.033
_refine_ls_R_factor_all 0.0586
_refine_ls_R_factor_gt 0.0475
_refine_ls_shift/su_max 0.000
_refine_ls_shift/su_mean 0.000
_refine_ls_structure_factor_coef Fsqd
_refine_ls_weighting_details 'calc w=1/[\s^2^(Fo^2^)+(0.0593P)^2^+0.5509P] where P=(Fo^2^+2Fc^2^)/3'
_refine_ls_weighting_scheme calc
_refine_ls_wR_factor_gt 0.1171
_refine_ls_wR_factor_ref 0.1243
_reflns_number_gt 4473
_reflns_number_total 5434
_reflns_threshold_expression >2sigma(I)
_cod_data_source_file b800293b.txt
_cod_data_source_block 5f
_cod_database_code 7051926

loop_
_symmetry_equiv_pos_as_xyz
'x, y, z'
'-x, -y, -z'

loop_
_atom_site_label
_atom_site_type_symbol
_atom_site_fract_x
_atom_site_fract_y
_atom_site_fract_z
_atom_site_U_iso_or_equiv
_atom_site_adp_type
_atom_site_occupancy
_atom_site_symmetry_multiplicity
_atom_site_calc_flag
_atom_site_refinement_flags
_atom_site_disorder_assembly
_atom_site_disorder_group
O6 O 0.4400(2) 0.45762(8) 0.38114(7) 0.0296(3) Uani 1 1 d . . .
O1 O 0.0424(2) 0.58582(9) 0.13878(7) 0.0349(3) Uani 1 1 d . . .
O3 O 0.0867(2) 0.96506(9) 0.33816(8) 0.0413(3) Uani 1 1 d . . .
O4 O 0.4480(2) 0.90306(10) 0.29452(8) 0.0424(4) Uani 1 1 d . . .
O5 O 0.6853(2) 0.56381(9) 0.38927(8) 0.0409(4) Uani 1 1 d . . .
O2 O -0.2153(3) 0.71841(10) 0.15442(8) 0.0442(4) Uani 1 1 d . . .
N30 N -0.2065(2) 0.32757(10) 0.42187(8) 0.0260(3) Uani 1 1 d . . .
C15 C 0.4959(3) 0.54540(11) 0.37550(9) 0.0248(4) Uani 1 1 d . . .
C10 C 0.3624(3) 0.72046(11) 0.35021(10) 0.0268(4) Uani 1 1 d . . .
H10A H 0.5104 0.7252 0.3176 0.032 Uiso 1 1 calc R . .
H10B H 0.3905 0.7331 0.4013 0.032 Uiso 1 1 calc R . .
C34 C -0.0518(3) 0.16462(12) 0.45254(9) 0.0256(4) Uani 1 1 d . . .
H34 H -0.0641 0.0986 0.4505 0.031 Uiso 1 1 calc R . .
C35 C -0.2155(3) 0.23337(12) 0.42210(9) 0.0263(4) Uani 1 1 d . . .
H35 H -0.3411 0.2129 0.4002 0.032 Uiso 1 1 calc R . .
C11 C 0.2986(3) 0.61945(11) 0.34971(9) 0.0232(4) Uani 1 1 d . . .
H11 H 0.1553 0.6151 0.3856 0.028 Uiso 1 1 calc R . .
C37 C 0.4205(3) 0.03674(11) 0.47761(9) 0.0235(4) Uani 1 1 d . . .
H37A H 0.5152 0.0618 0.4335 0.028 Uiso 1 1 calc R . .
H37B H 0.2957 0.0053 0.4599 0.028 Uiso 1 1 calc R . .
C31 C -0.0269(3) 0.35436(12) 0.45267(9) 0.0272(4) Uani 1 1 d . . .
H31 H -0.0153 0.4208 0.4521 0.033 Uiso 1 1 calc R . .
C7 C 0.0381(3) 0.67378(11) 0.24811(9) 0.0241(4) Uani 1 1 d . . .
H7 H -0.1000 0.6710 0.2864 0.029 Uiso 1 1 calc R . .
C36 C 0.3062(3) 0.11962(12) 0.52444(9) 0.0257(4) Uani 1 1 d . . .
H36A H 0.2239 0.0931 0.5705 0.031 Uiso 1 1 calc R . .
H36B H 0.4325 0.1529 0.5392 0.031 Uiso 1 1 calc R . .
C14 C 0.2279(3) 0.89666(12) 0.32024(10) 0.0294(4) Uani 1 1 d . . .
C33 C 0.1319(3) 0.19233(11) 0.48635(9) 0.0223(3) Uani 1 1 d . . .
C12 C 0.2371(3) 0.59885(11) 0.27274(9) 0.0236(4) Uani 1 1 d . . .
H12A H 0.3782 0.5998 0.2363 0.028 Uiso 1 1 calc R . .
H12B H 0.1879 0.5344 0.2747 0.028 Uiso 1 1 calc R . .
C8 C 0.1060(3) 0.77510(11) 0.24624(9) 0.0259(4) Uani 1 1 d . . .
H8A H 0.2441 0.7806 0.2093 0.031 Uiso 1 1 calc R . .
H8B H -0.0271 0.8227 0.2311 0.031 Uiso 1 1 calc R . .
C13 C -0.0412(3) 0.65356(12) 0.17469(10) 0.0269(4) Uani 1 1 d . . .
C9 C 0.1661(3) 0.79587(11) 0.32339(9) 0.0256(4) Uani 1 1 d . . .
H9 H 0.0216 0.7929 0.3591 0.031 Uiso 1 1 calc R . .
C32 C 0.1425(3) 0.28987(12) 0.48522(9) 0.0264(4) Uani 1 1 d . . .
H32 H 0.2661 0.3123 0.5068 0.032 Uiso 1 1 calc R . .
H6 H 0.581(5) 0.4108(18) 0.3930(14) 0.073(8) Uiso 1 1 d . . .
H2 H -0.264(5) 0.7033(19) 0.1122(15) 0.072(8) Uiso 1 1 d . . .
H4 H 0.461(5) 0.970(2) 0.2884(16) 0.091(9) Uiso 1 1 d . . .
N22 N 0.4022(3) 0.31895(11) -0.03633(8) 0.0335(4) Uani 1 1 d . . .
N16 N 0.5241(3) 0.08441(11) 0.27094(9) 0.0349(4) Uani 1 1 d . . .
C25 C 0.6517(3) 0.36350(12) 0.07752(9) 0.0284(4) Uani 1 1 d . . .
C18 C 0.3950(3) 0.25305(13) 0.26850(10) 0.0325(4) Uani 1 1 d . . .
H18 H 0.2725 0.3041 0.2802 0.039 Uiso 1 1 calc R . .
C17 C 0.3585(3) 0.15790(14) 0.28526(10) 0.0330(4) Uani 1 1 d . . .
H17 H 0.2082 0.1455 0.3079 0.040 Uiso 1 1 calc R . .
C19 C 0.6129(3) 0.27193(12) 0.23449(9) 0.0270(4) Uani 1 1 d . . .
C26 C 0.7419(3) 0.29037(13) 0.03141(10) 0.0318(4) Uani 1 1 d . . .
H26 H 0.8916 0.2539 0.0379 0.038 Uiso 1 1 calc R . .
C23 C 0.3141(3) 0.38913(13) 0.00845(10) 0.0333(4) Uani 1 1 d . . .
H23 H 0.1638 0.4242 0.0007 0.040 Uiso 1 1 calc R . .
C28 C 0.7884(4) 0.38855(13) 0.13812(10) 0.0347(4) Uani 1 1 d . . .
H28A H 0.8138 0.4564 0.1298 0.042 Uiso 1 1 calc R . .
H28B H 0.9453 0.3486 0.1351 0.042 Uiso 1 1 calc R . .
C20 C 0.7813(3) 0.19375(14) 0.21998(10) 0.0349(4) Uani 1 1 d . . .
H20 H 0.9329 0.2031 0.1966 0.042 Uiso 1 1 calc R . .
C27 C 0.6127(3) 0.27073(14) -0.02424(10) 0.0364(4) Uani 1 1 d . . .
H27 H 0.6774 0.2203 -0.0554 0.044 Uiso 1 1 calc R . .
C24 C 0.4305(3) 0.41317(12) 0.06531(10) 0.0321(4) Uani 1 1 d . . .
H24 H 0.3604 0.4634 0.0960 0.039 Uiso 1 1 calc R . .
C29 C 0.6625(4) 0.37339(13) 0.21587(10) 0.0364(4) Uani 1 1 d . . .
H29A H 0.7610 0.3908 0.2529 0.044 Uiso 1 1 calc R . .
H29B H 0.5111 0.4171 0.2199 0.044 Uiso 1 1 calc R . .
C21 C 0.7318(4) 0.10265(14) 0.23895(11) 0.0385(5) Uani 1 1 d . . .
H21 H 0.8520 0.0503 0.2287 0.046 Uiso 1 1 calc R . .
C41 C -0.247(3) -0.0599(12) -0.0413(6) 0.150(8) Uani 0.50 1 d PD A -1
H41A H -0.3689 -0.0918 -0.0548 0.180 Uiso 0.50 1 calc PR A -1
C39 C 0.011(3) -0.0340(10) 0.0522(5) 0.052(3) Uani 0.50 1 d PD A -1
H39A H 0.0684 -0.0492 0.0995 0.062 Uiso 0.50 1 calc PR A -1
C42 C -0.1472(8) 0.0093(4) -0.0921(3) 0.0488(11) Uani 0.50 1 d PD A -1
H42A H -0.1985 0.0240 -0.1403 0.059 Uiso 0.50 1 calc PR A -1
C40 C -0.1633(10) -0.0797(4) 0.0280(4) 0.0551(14) Uani 0.50 1 d PD A -1
H40A H -0.2283 -0.1270 0.0606 0.066 Uiso 0.50 1 calc PR A -1
O44 O 0.2488(12) 0.0852(6) 0.0259(3) 0.0635(17) Uani 0.50 1 d PD A -1
C43 C 0.027(3) 0.0538(12) -0.0678(7) 0.060(3) Uani 0.50 1 d PD A -1
H43A H 0.1020 0.0982 -0.1007 0.072 Uiso 0.50 1 calc PR A -1
C38 C 0.0940(8) 0.0351(4) 0.0022(3) 0.0519(12) Uani 0.50 1 d PD A -1
C45 C 0.3504(11) 0.0670(5) 0.0954(3) 0.086(2) Uani 0.50 1 d PD A -1
H45A H 0.4586 0.1135 0.0994 0.129 Uiso 0.50 1 calc PR A -1
H45B H 0.4376 0.0021 0.0977 0.129 Uiso 0.50 1 calc PR A -1
H45C H 0.2245 0.0732 0.1364 0.129 Uiso 0.50 1 calc PR A -1

loop_
_atom_site_aniso_label
_atom_site_aniso_U_11
_atom_site_aniso_U_22
_atom_site_aniso_U_33
_atom_site_aniso_U_23
_atom_site_aniso_U_13
_atom_site_aniso_U_12
O6 0.0302(7) 0.0188(6) 0.0406(7) 0.0040(5) -0.0137(5) -0.0013(5)
O1 0.0408(7) 0.0291(7) 0.0368(7) -0.0084(6) -0.0135(6) -0.0018(6)
O3 0.0437(8) 0.0207(6) 0.0602(9) -0.0063(6) -0.0120(7) 0.0001(6)
O4 0.0458(8) 0.0238(7) 0.0569(9) -0.0012(6) 0.0018(7) -0.0086(6)
O5 0.0328(7) 0.0275(7) 0.0653(10) 0.0070(6) -0.0226(7) -0.0058(6)
O2 0.0525(9) 0.0394(8) 0.0418(8) -0.0086(6) -0.0295(7) 0.0113(7)
N30 0.0269(7) 0.0224(7) 0.0284(8) 0.0021(6) -0.0072(6) -0.0007(6)
C15 0.0284(9) 0.0214(8) 0.0250(8) 0.0015(7) -0.0070(7) -0.0027(7)
C10 0.0309(9) 0.0199(8) 0.0311(9) -0.0017(7) -0.0117(7) -0.0022(7)
C34 0.0270(9) 0.0198(8) 0.0306(9) -0.0001(7) -0.0060(7) -0.0034(7)
C35 0.0258(9) 0.0237(8) 0.0304(9) -0.0001(7) -0.0084(7) -0.0029(7)
C11 0.0242(8) 0.0193(8) 0.0262(9) -0.0001(7) -0.0055(7) -0.0019(6)
C37 0.0238(8) 0.0201(8) 0.0275(9) -0.0003(7) -0.0094(7) -0.0009(7)
C31 0.0301(9) 0.0195(8) 0.0323(9) -0.0003(7) -0.0065(7) -0.0027(7)
C7 0.0260(8) 0.0197(8) 0.0267(9) -0.0004(7) -0.0063(7) -0.0014(7)
C36 0.0273(9) 0.0225(8) 0.0276(9) -0.0007(7) -0.0096(7) -0.0002(7)
C14 0.0364(10) 0.0222(9) 0.0309(9) -0.0007(7) -0.0123(8) -0.0025(8)
C33 0.0227(8) 0.0220(8) 0.0214(8) -0.0025(6) -0.0025(6) 0.0004(7)
C12 0.0262(8) 0.0171(8) 0.0281(9) -0.0009(6) -0.0069(7) -0.0021(6)
C8 0.0310(9) 0.0185(8) 0.0281(9) 0.0013(7) -0.0079(7) -0.0005(7)
C13 0.0274(9) 0.0227(8) 0.0318(9) 0.0018(7) -0.0065(7) -0.0065(7)
C9 0.0302(9) 0.0186(8) 0.0286(9) -0.0011(7) -0.0065(7) -0.0029(7)
C32 0.0259(9) 0.0252(9) 0.0296(9) -0.0028(7) -0.0086(7) -0.0033(7)
N22 0.0367(9) 0.0347(8) 0.0301(8) 0.0035(7) -0.0106(7) -0.0061(7)
N16 0.0426(9) 0.0297(8) 0.0336(8) 0.0026(7) -0.0090(7) -0.0077(7)
C25 0.0345(9) 0.0267(9) 0.0258(9) 0.0058(7) -0.0025(7) -0.0145(7)
C18 0.0335(10) 0.0357(10) 0.0271(9) -0.0037(8) -0.0064(7) 0.0022(8)
C17 0.0290(9) 0.0448(11) 0.0271(9) 0.0037(8) -0.0045(7) -0.0126(8)
C19 0.0374(10) 0.0265(9) 0.0198(8) -0.0005(7) -0.0103(7) -0.0078(7)
C26 0.0311(9) 0.0346(10) 0.0299(9) 0.0010(8) -0.0078(7) -0.0028(8)
C23 0.0306(9) 0.0301(10) 0.0379(10) 0.0085(8) -0.0045(8) -0.0040(8)
C28 0.0472(11) 0.0322(10) 0.0299(10) 0.0004(8) -0.0076(8) -0.0206(9)
C20 0.0297(9) 0.0384(10) 0.0354(10) 0.0041(8) -0.0029(8) -0.0050(8)
C27 0.0418(11) 0.0369(10) 0.0306(10) -0.0065(8) -0.0095(8) 0.0005(8)
C24 0.0387(10) 0.0236(9) 0.0335(10) 0.0003(7) 0.0022(8) -0.0077(8)
C29 0.0523(12) 0.0297(10) 0.0306(10) -0.0046(8) -0.0073(9) -0.0137(9)
C21 0.0400(11) 0.0327(10) 0.0400(11) 0.0033(8) -0.0029(9) 0.0008(8)
C41 0.110(11) 0.095(10) 0.247(19) -0.091(11) -0.079(13) 0.068(7)
C39 0.050(6) 0.049(7) 0.052(4) -0.011(4) -0.001(5) 0.012(3)
C42 0.046(3) 0.049(3) 0.047(3) -0.011(2) -0.005(2) 0.012(2)
C40 0.047(3) 0.046(3) 0.068(4) 0.002(3) 0.003(3) -0.001(2)
O44 0.055(4) 0.068(4) 0.068(3) -0.018(2) -0.007(3) -0.001(3)
C43 0.046(5) 0.042(5) 0.083(7) 0.003(4) 0.016(5) 0.001(3)
C38 0.039(3) 0.037(3) 0.078(4) -0.014(3) -0.006(3) 0.005(2)
C45 0.068(4) 0.127(6) 0.063(4) -0.034(4) -0.023(3) 0.011(4)

loop_
_atom_type_symbol
_atom_type_description
_atom_type_scat_dispersion_real
_atom_type_scat_dispersion_imag
_atom_type_scat_source
C C 0.0033 0.0016 'International Tables Vol C Tables 4.2.6.8 and 6.1.1.4'
H H 0.0000 0.0000 'International Tables Vol C Tables 4.2.6.8 and 6.1.1.4'
N N 0.0061 0.0033 'International Tables Vol C Tables 4.2.6.8 and 6.1.1.4'
O O 0.0106 0.0060 'International Tables Vol C Tables 4.2.6.8 and 6.1.1.4'

loop_
_geom_angle_atom_site_label_1
_geom_angle_atom_site_label_2
_geom_angle_atom_site_label_3
_geom_angle
_geom_angle_site_symmetry_1
_geom_angle_site_symmetry_3
_geom_angle_publ_flag
C15 O6 H6 109.5(15) . . ?
C14 O4 H4 106.4(18) . . ?
C13 O2 H2 110.1(17) . . ?
C31 N30 C35 117.12(14) . . ?
O5 C15 O6 123.17(15) . . ?
O5 C15 C11 124.17(15) . . ?
O6 C15 C11 112.65(13) . . ?
C11 C10 C9 111.48(13) . . ?
C11 C10 H10A 109.3 . . ?
C9 C10 H10A 109.3 . . ?
C11 C10 H10B 109.3 . . ?
C9 C10 H10B 109.3 . . ?
H10A C10 H10B 108.0 . . ?
C35 C34 C33 119.71(15) . . ?
C35 C34 H34 120.1 . . ?
C33 C34 H34 120.1 . . ?
N30 C35 C34 123.32(15) . . ?
N30 C35 H35 118.3 . . ?
C34 C35 H35 118.3 . . ?
C15 C11 C10 110.90(13) . . ?
C15 C11 C12 111.00(13) . . ?
C10 C11 C12 111.32(13) . . ?
C15 C11 H11 107.8 . . ?
C10 C11 H11 107.8 . . ?
C12 C11 H11 107.8 . . ?
C36 C37 C37 111.18(16) . 2_656 ?
C36 C37 H37A 109.4 . . ?
C37 C37 H37A 109.4 2_656 . ?
C36 C37 H37B 109.4 . . ?
C37 C37 H37B 109.4 2_656 . ?
H37A C37 H37B 108.0 . . ?
N30 C31 C32 123.03(15) . . ?
N30 C31 H31 118.5 . . ?
C32 C31 H31 118.5 . . ?
C13 C7 C12 112.51(13) . . ?
C13 C7 C8 111.44(13) . . ?
C12 C7 C8 111.12(13) . . ?
C13 C7 H7 107.2 . . ?
C12 C7 H7 107.2 . . ?
C8 C7 H7 107.2 . . ?
C33 C36 C37 114.86(13) . . ?
C33 C36 H36A 108.6 . . ?
C37 C36 H36A 108.6 . . ?
C33 C36 H36B 108.6 . . ?
C37 C36 H36B 108.6 . . ?
H36A C36 H36B 107.5 . . ?
O3 C14 O4 123.17(16) . . ?
O3 C14 C9 123.14(17) . . ?
O4 C14 C9 113.67(15) . . ?
C32 C33 C34 116.84(14) . . ?
C32 C33 C36 121.76(14) . . ?
C34 C33 C36 121.37(14) . . ?
C7 C12 C11 110.09(13) . . ?
C7 C12 H12A 109.6 . . ?
C11 C12 H12A 109.6 . . ?
C7 C12 H12B 109.6 . . ?
C11 C12 H12B 109.6 . . ?
H12A C12 H12B 108.2 . . ?
C9 C8 C7 109.90(13) . . ?
C9 C8 H8A 109.7 . . ?
C7 C8 H8A 109.7 . . ?
C9 C8 H8B 109.7 . . ?
C7 C8 H8B 109.7 . . ?
H8A C8 H8B 108.2 . . ?
O1 C13 O2 123.60(16) . . ?
O1 C13 C7 124.52(15) . . ?
O2 C13 C7 111.88(14) . . ?
C14 C9 C10 112.86(14) . . ?
C14 C9 C8 108.74(13) . . ?
C10 C9 C8 110.98(13) . . ?
C14 C9 H9 108.0 . . ?
C10 C9 H9 108.0 . . ?
C8 C9 H9 108.0 . . ?
C31 C32 C33 119.94(15) . . ?
C31 C32 H32 120.0 . . ?
C33 C32 H32 120.0 . . ?
C27 N22 C23 117.34(16) . . ?
C21 N16 C17 117.97(16) . . ?
C26 C25 C24 117.19(16) . . ?
C26 C25 C28 121.29(16) . . ?
C24 C25 C28 121.51(16) . . ?
C19 C18 C17 119.05(16) . . ?
C19 C18 H18 120.5 . . ?
C17 C18 H18 120.5 . . ?
N16 C17 C18 122.83(17) . . ?
N16 C17 H17 118.6 . . ?
C18 C17 H17 118.6 . . ?
C20 C19 C18 116.68(16) . . ?
C20 C19 C29 122.10(17) . . ?
C18 C19 C29 121.21(16) . . ?
C27 C26 C25 119.47(17) . . ?
C27 C26 H26 120.3 . . ?
C25 C26 H26 120.3 . . ?
N22 C23 C24 123.16(17) . . ?
N22 C23 H23 118.4 . . ?
C24 C23 H23 118.4 . . ?
C25 C28 C29 112.81(15) . . ?
C25 C28 H28A 109.0 . . ?
C29 C28 H28A 109.0 . . ?
C25 C28 H28B 109.0 . . ?
C29 C28 H28B 109.0 . . ?
H28A C28 H28B 107.8 . . ?
C21 C20 C19 120.59(18) . . ?
C21 C20 H20 119.7 . . ?
C19 C20 H20 119.7 . . ?
N22 C27 C26 123.26(17) . . ?
N22 C27 H27 118.4 . . ?
C26 C27 H27 118.4 . . ?
C23 C24 C25 119.56(17) . . ?
C23 C24 H24 120.2 . . ?
C25 C24 H24 120.2 . . ?
C19 C29 C28 113.66(15) . . ?
C19 C29 H29A 108.8 . . ?
C28 C29 H29A 108.8 . . ?
C19 C29 H29B 108.8 . . ?
C28 C29 H29B 108.8 . . ?
H29A C29 H29B 107.7 . . ?
N16 C21 C20 122.87(18) . . ?
N16 C21 H21 118.6 . . ?
C20 C21 H21 118.6 . . ?
C40 C41 C42 119.3(12) . . ?
C40 C41 H41A 120.4 . . ?
C42 C41 H41A 120.4 . . ?
C38 C39 C40 115.0(7) . . ?
C38 C39 H39A 122.5 . . ?
C40 C39 H39A 122.5 . . ?
C43 C42 C41 116.9(8) . . ?
C43 C42 H42A 121.6 . . ?
C41 C42 H42A 121.6 . . ?
C41 C40 C39 123.4(11) . . ?
C41 C40 H40A 118.3 . . ?
C39 C40 H40A 118.3 . . ?
C38 O44 C45 125.4(6) . . ?
C38 C43 C42 121.4(8) . . ?
C38 C43 H43A 119.3 . . ?
C42 C43 H43A 119.3 . . ?
O44 C38 C43 119.7(6) . . ?
O44 C38 C39 116.4(6) . . ?
C43 C38 C39 123.9(6) . . ?
O44 C45 H45A 109.5 . . ?
O44 C45 H45B 109.5 . . ?
H45A C45 H45B 109.5 . . ?
O44 C45 H45C 109.5 . . ?
H45A C45 H45C 109.5 . . ?
H45B C45 H45C 109.5 . . ?

loop_
_geom_bond_atom_site_label_1
_geom_bond_atom_site_label_2
_geom_bond_distance
_geom_bond_site_symmetry_2
_geom_bond_publ_flag
O6 C15 1.321(2) . ?
O6 H6 1.00(3) . ?
O1 C13 1.209(2) . ?
O3 C14 1.208(2) . ?
O4 C14 1.314(2) . ?
O4 H4 0.96(3) . ?
O5 C15 1.211(2) . ?
O2 C13 1.318(2) . ?
O2 H2 0.89(3) . ?
N30 C31 1.338(2) . ?
N30 C35 1.340(2) . ?
C15 C11 1.515(2) . ?
C10 C11 1.526(2) . ?
C10 C9 1.528(2) . ?
C10 H10A 0.9900 . ?
C10 H10B 0.9900 . ?
C34 C35 1.378(2) . ?
C34 C33 1.393(2) . ?
C34 H34 0.9500 . ?
C35 H35 0.9500 . ?
C11 C12 1.533(2) . ?
C11 H11 1.0000 . ?
C37 C36 1.525(2) . ?
C37 C37 1.526(3) 2_656 ?
C37 H37A 0.9900 . ?
C37 H37B 0.9900 . ?
C31 C32 1.383(2) . ?
C31 H31 0.9500 . ?
C7 C13 1.511(2) . ?
C7 C12 1.521(2) . ?
C7 C8 1.536(2) . ?
C7 H7 1.0000 . ?
C36 C33 1.510(2) . ?
C36 H36A 0.9900 . ?
C36 H36B 0.9900 . ?
C14 C9 1.514(2) . ?
C33 C32 1.388(2) . ?
C12 H12A 0.9900 . ?
C12 H12B 0.9900 . ?
C8 C9 1.534(2) . ?
C8 H8A 0.9900 . ?
C8 H8B 0.9900 . ?
C9 H9 1.0000 . ?
C32 H32 0.9500 . ?
N22 C27 1.331(2) . ?
N22 C23 1.335(2) . ?
N16 C21 1.322(3) . ?
N16 C17 1.323(2) . ?
C25 C26 1.383(2) . ?
C25 C24 1.391(3) . ?
C25 C28 1.508(2) . ?
C18 C19 1.388(3) . ?
C18 C17 1.398(3) . ?
C18 H18 0.9500 . ?
C17 H17 0.9500 . ?
C19 C20 1.379(3) . ?
C19 C29 1.510(2) . ?
C26 C27 1.382(2) . ?
C26 H26 0.9500 . ?
C23 C24 1.375(3) . ?
C23 H23 0.9500 . ?
C28 C29 1.528(3) . ?
C28 H28A 0.9900 . ?
C28 H28B 0.9900 . ?
C20 C21 1.370(3) . ?
C20 H20 0.9500 . ?
C27 H27 0.9500 . ?
C24 H24 0.9500 . ?
C29 H29A 0.9900 . ?
C29 H29B 0.9900 . ?
C21 H21 0.9500 . ?
C41 C40 1.386(2) . ?
C41 C42 1.432(15) . ?
C41 H41A 0.9500 . ?
C39 C38 1.385(2) . ?
C39 C40 1.392(10) . ?
C39 H39A 0.9500 . ?
C42 C43 1.384(2) . ?
C42 H42A 0.9500 . ?
C40 H40A 0.9500 . ?
O44 C38 1.338(2) . ?
O44 C45 1.435(2) . ?
C43 C38 1.359(11) . ?
C43 H43A 0.9500 . ?
C45 H45A 0.9800 . ?
C45 H45B 0.9800 . ?
C45 H45C 0.9800 . ?
